data_1542133
loop_
_publ_author_name
'Lemley, J.T.'
'Jenks, J.'
'Eliezer, Z.'
'Hoggins, J.'
'Steinfink, H.'

_publ_section_title
;
 Ba15 Fe7 S25 and Ba3 Fe S5. Crystal structures, Moessbauer, magnetic and
 electrical behavior
;
_journal_name_full 'Journal of Solid State Chemistry'
_journal_page_first 117
_journal_page_last 128
_journal_volume 16
_journal_year 1976
_chemical_formula_sum 'Ba3 Fe S5'
_space_group_IT_number 62
_symmetry_space_group_name_Hall '-P 2ac 2n'
_symmetry_space_group_name_H-M 'P n m a'
_cell_angle_alpha 90
_cell_angle_beta 90
_cell_angle_gamma 90
_cell_formula_units_Z 4
_cell_length_a 12.405
_cell_length_b 9.516
_cell_length_c 8.5212
_cell_volume 1005.893
_citation_journal_id_ASTM JSSCBI
_cod_data_source_file Lemley_JSSCBI_1976_184.cif
_cod_data_source_block Ba3Fe1S5
_cod_original_formula_sum 'Ba3 Fe1 S5'
_cod_database_code 1542133

loop_
_symmetry_equiv_pos_as_xyz
x,y,z
-x+1/2,-y,z+1/2
x+1/2,-y+1/2,-z+1/2
-x,y+1/2,-z
-x,-y,-z
x-1/2,y,-z-1/2
-x-1/2,y-1/2,z-1/2
x,-y-1/2,z

loop_
_atom_site_label
_atom_site_type_symbol
_atom_site_fract_x
_atom_site_fract_y
_atom_site_fract_z
_atom_site_occupancy
_atom_site_U_iso_or_equiv
S1 S-2 0.2839 0.75 0.8728 1 0.0
S2 S-2 0.4282 0.4508 0.1914 1 0.0
S3 S-2 0.0077 0.75 0.0389 1 0.0
Ba2 Ba+2 0.4823 0.75 0.0774 1 0.0
Fe1 Fe+4 0.1055 0.75 0.8157 1 0.0
Ba1 Ba+2 0.1666 0.0197 0.0946 1 0.0
S4 S-2 0.228 0.75 0.3402 1 0.0
